data_7225226
loop_
_publ_author_name
'Dar'in, Dmitry'
'Bakulina, Olga'
'Nikolskaya, Sofia'
'Gluzdikov, Ivan'
'Krasavin, Mikhail'

_publ_section_title
;
 The rare cis-configured trisubstituted lactam products obtained by the
 Castagnoli-Cushman reaction in N,N-dimethylformamide
;
_journal_name_full 'RSC Adv.'
_journal_paper_doi 10.1039/C6RA10249B
_journal_year 2016
_chemical_formula_moiety 'C16 H21 N O4'
_chemical_formula_sum 'C16 H21 N O4'
_chemical_formula_weight 291.34
_chemical_name_systematic
;
 ? 
;
_space_group_crystal_system monoclinic
_space_group_IT_number 14
_space_group_name_Hall '-P 2ybc'
_space_group_name_H-M_alt 'P 1 21/c 1'
_symmetry_space_group_name_Hall '-P 2ybc'
_symmetry_space_group_name_H-M 'P 1 21/c 1'
_atom_sites_solution_hydrogens geom
_atom_sites_solution_primary direct
_atom_sites_solution_secondary difmap
_audit_creation_date 2015-12-14
_audit_creation_method
;
  Olex2 1.2-ac2
  (compiled 2012.03.27 svn.r2268, GUI svn.r4156)
;
_audit_update_record
;
2015-12-14 deposited with the CCDC.
2016-05-11 downloaded from the CCDC.
;
_cell_angle_alpha 90.00
_cell_angle_beta 100.374(3)
_cell_angle_gamma 90.00
_cell_formula_units_Z 4
_cell_length_a 6.4049(2)
_cell_length_b 21.3010(6)
_cell_length_c 10.8631(3)
_cell_measurement_reflns_used 8007
_cell_measurement_temperature 100(2)
_cell_measurement_theta_max 31.8240
_cell_measurement_theta_min 3.3270
_cell_volume 1457.83(7)
_computing_cell_refinement
;
CrysAlisPro, Agilent Technologies,
Version 1.171.36.32 (release 02-08-2013 CrysAlis171 .NET)
(compiled Aug  2 2013,16:46:58)
;
_computing_data_collection
;
CrysAlisPro, Agilent Technologies,
Version 1.171.36.32 (release 02-08-2013 CrysAlis171 .NET)
(compiled Aug  2 2013,16:46:58)
;
_computing_data_reduction
;
CrysAlisPro, Agilent Technologies,
Version 1.171.36.32 (release 02-08-2013 CrysAlis171 .NET)
(compiled Aug  2 2013,16:46:58)
;
_computing_molecular_graphics
;
O. V. Dolomanov, L. J. Bourhis, R. J. Gildea, J. A. K. Howard and H. Puschmann,
OLEX2: a complete structure solution, refinement and analysis program.
J. Appl. Cryst. (2009). 42, 339-341.
;
_computing_publication_material
;
O. V. Dolomanov, L. J. Bourhis, R. J. Gildea, J. A. K. Howard and H. Puschmann,
OLEX2: a complete structure solution, refinement and analysis program.
J. Appl. Cryst. (2009). 42, 339-341.
;
_computing_structure_refinement
;
SHELXL, G.M. Sheldrick, Acta Cryst.
(2008). A64, 112-122
;
_computing_structure_solution
;
SHELXS, G.M. Sheldrick, Acta Cryst.
(2008). A64, 112-122
;
_diffrn_ambient_temperature 100(2)
_diffrn_detector_area_resol_mean 16.2096
_diffrn_measured_fraction_theta_full 0.9991
_diffrn_measured_fraction_theta_max 0.9991
_diffrn_measurement_details
;
  1 omega -102.00  -42.00   1.0000   30.0000
omega____ theta____ kappa____ phi______ frames
    -      -25.4031  178.0000 -120.0000 60

  2 omega    4.00   72.00   1.0000   30.0000
omega____ theta____ kappa____ phi______ frames
    -       26.4968   38.0000  -90.0000 68

  3 omega   28.00   69.00   1.0000   30.0000
omega____ theta____ kappa____ phi______ frames
    -       26.4968 -108.0000  162.0000 41

  4 omega  -25.00   68.00   1.0000   30.0000
omega____ theta____ kappa____ phi______ frames
    -       26.4968  -99.0000  -90.0000 93

  5 omega   -4.00   64.00   1.0000   30.0000
omega____ theta____ kappa____ phi______ frames
    -       26.4968   77.0000  150.0000 68

  6 omega   -3.00   88.00   1.0000   30.0000
omega____ theta____ kappa____ phi______ frames
    -       26.4968   77.0000  -90.0000 91

  7 omega   -4.00   97.00   1.0000   30.0000
omega____ theta____ kappa____ phi______ frames
    -       26.4968   77.0000   30.0000 101

  8 omega  -16.00   99.00   1.0000   30.0000
omega____ theta____ kappa____ phi______ frames
    -       26.4968    0.0000 -150.0000 115

  9 omega  -25.00   68.00   1.0000   30.0000
omega____ theta____ kappa____ phi______ frames
    -       26.4968  -99.0000   90.0000 93

 10 omega  -44.00   70.00   1.0000   30.0000
omega____ theta____ kappa____ phi______ frames
    -       26.4968  -19.0000   90.0000 114
;
_diffrn_measurement_device_type 'Xcalibur, Eos'
_diffrn_measurement_method '\w scans'
_diffrn_orient_matrix_UB_11 0.0514484000
_diffrn_orient_matrix_UB_12 -0.0276806000
_diffrn_orient_matrix_UB_13 -0.0152881000
_diffrn_orient_matrix_UB_21 -0.0416929000
_diffrn_orient_matrix_UB_22 -0.0167377000
_diffrn_orient_matrix_UB_23 0.0465776000
_diffrn_orient_matrix_UB_31 -0.0910838000
_diffrn_orient_matrix_UB_32 -0.0079437000
_diffrn_orient_matrix_UB_33 -0.0446937000
_diffrn_radiation_monochromator graphite
_diffrn_radiation_type 'Mo K\a'
_diffrn_radiation_wavelength 0.7107
_diffrn_reflns_av_R_equivalents 0.0527
_diffrn_reflns_av_unetI/netI 0.0240
_diffrn_reflns_limit_h_max 8
_diffrn_reflns_limit_h_min -8
_diffrn_reflns_limit_k_max 27
_diffrn_reflns_limit_k_min -27
_diffrn_reflns_limit_l_max 14
_diffrn_reflns_limit_l_min -14
_diffrn_reflns_number 23949
_diffrn_reflns_theta_full 27.50
_diffrn_reflns_theta_max 27.50
_diffrn_reflns_theta_min 2.70
_diffrn_source 'Enhance (Mo) X-ray Source'
_exptl_absorpt_coefficient_mu 0.095
_exptl_absorpt_correction_T_max 1.00000
_exptl_absorpt_correction_T_min 0.68126
_exptl_absorpt_correction_type multi-scan
_exptl_absorpt_process_details
;
CrysAlisPro, Agilent Technologies,
Version 1.171.36.32 (release 02-08-2013 CrysAlis171 .NET)
(compiled Aug  2 2013,16:46:58)
Empirical absorption correction using spherical harmonics,
 implemented in SCALE3 ABSPACK scaling algorithm.
;
_exptl_crystal_colour colorless
_exptl_crystal_density_diffrn 1.327
_exptl_crystal_density_method 'not measured'
_exptl_crystal_description prism
_exptl_crystal_F_000 624
_exptl_crystal_size_max 0.28
_exptl_crystal_size_mid 0.22
_exptl_crystal_size_min 0.15
_refine_diff_density_max 0.456
_refine_diff_density_min -0.276
_refine_diff_density_rms 0.064
_refine_ls_extinction_method none
_refine_ls_goodness_of_fit_ref 1.050
_refine_ls_hydrogen_treatment mixed
_refine_ls_matrix_type full
_refine_ls_number_parameters 194
_refine_ls_number_reflns 3349
_refine_ls_number_restraints 0
_refine_ls_restrained_S_all 1.050
_refine_ls_R_factor_all 0.0520
_refine_ls_R_factor_gt 0.0464
_refine_ls_shift/su_max 0.001
_refine_ls_shift/su_mean 0.000
_refine_ls_structure_factor_coef Fsqd
_refine_ls_weighting_details 'calc w=1/[\s^2^(Fo^2^)+(0.0732P)^2^+0.7915P] where P=(Fo^2^+2Fc^2^)/3'
_refine_ls_weighting_scheme calc
_refine_ls_wR_factor_gt 0.1248
_refine_ls_wR_factor_ref 0.1302
_reflns_number_gt 2959
_reflns_number_total 3349
_reflns_threshold_expression >2sigma(I)
_cod_data_source_file c6ra10249b2.cif
_cod_data_source_block dvd-34
_cod_original_cell_volume 1457.85(8)
_cod_database_code 7225226
_chemical_oxdiff_formula 'O3 C12 H20'
_reflns_odcompleteness_completeness 99.91
_reflns_odcompleteness_iscentric 1
_reflns_odcompleteness_theta 30.01

loop_
_space_group_symop_id
_space_group_symop_operation_xyz
1 'x, y, z'
2 '-x, y+1/2, -z+1/2'
3 '-x, -y, -z'
4 'x, -y-1/2, z-1/2'

loop_
_atom_site_label
_atom_site_type_symbol
_atom_site_fract_x
_atom_site_fract_y
_atom_site_fract_z
_atom_site_U_iso_or_equiv
_atom_site_adp_type
_atom_site_occupancy
_atom_site_symmetry_multiplicity
_atom_site_calc_flag
_atom_site_refinement_flags
O3 O 0.28271(16) 0.28962(5) 0.46178(9) 0.0188(2) Uani 1 1 d .
H3 H 0.2104 0.3076 0.4022 0.028 Uiso 1 1 calc R
O1 O 1.02178(16) 0.14631(5) 0.80065(9) 0.0176(2) Uani 1 1 d .
O2 O 0.53492(17) 0.29685(5) 0.34377(10) 0.0233(3) Uani 1 1 d .
N1 N 0.73092(17) 0.14760(5) 0.64815(10) 0.0120(2) Uani 1 1 d .
C1 C 0.5851(2) 0.17836(6) 0.54538(12) 0.0120(3) Uani 1 1 d .
H1 H 0.4408 0.1712 0.5606 0.014 Uiso 1 1 calc R
C10 C 0.5975(2) 0.14876(6) 0.41895(12) 0.0135(3) Uani 1 1 d .
O4 O 0.59565(19) 0.06797(5) 0.06796(10) 0.0245(3) Uani 1 1 d .
C2 C 0.6217(2) 0.25023(6) 0.54919(12) 0.0126(3) Uani 1 1 d .
H2 H 0.5839 0.2663 0.6268 0.015 Uiso 1 1 calc R
C9 C 0.4778(2) 0.28184(6) 0.43982(13) 0.0140(3) Uani 1 1 d .
C5 C 0.9099(2) 0.17413(6) 0.71066(12) 0.0134(3) Uani 1 1 d .
C4 C 0.9791(2) 0.23834(7) 0.67353(13) 0.0159(3) Uani 1 1 d .
H4A H 1.1277 0.2361 0.6665 0.019 Uiso 1 1 calc R
H4B H 0.9673 0.2676 0.7403 0.019 Uiso 1 1 calc R
C11 C 0.7862(2) 0.12630(6) 0.38906(13) 0.0160(3) Uani 1 1 d .
H11 H 0.9106 0.1293 0.4481 0.019 Uiso 1 1 calc R
C12 C 0.7937(2) 0.09932(7) 0.27252(13) 0.0180(3) Uani 1 1 d .
H12 H 0.9215 0.0846 0.2544 0.022 Uiso 1 1 calc R
C3 C 0.8550(2) 0.26456(6) 0.55170(13) 0.0147(3) Uani 1 1 d .
H3A H 0.8766 0.3095 0.5476 0.018 Uiso 1 1 calc R
H3B H 0.9021 0.2451 0.4807 0.018 Uiso 1 1 calc R
C6 C 0.6725(2) 0.08529(6) 0.69455(13) 0.0159(3) Uani 1 1 d .
H6 H 0.7155 0.0858 0.7858 0.019 Uiso 1 1 calc R
C15 C 0.4132(2) 0.14414(6) 0.32777(13) 0.0162(3) Uani 1 1 d .
H15 H 0.2854 0.1590 0.3455 0.019 Uiso 1 1 calc R
C13 C 0.6081(2) 0.09468(6) 0.18387(13) 0.0181(3) Uani 1 1 d .
C14 C 0.4177(2) 0.11774(7) 0.21134(13) 0.0188(3) Uani 1 1 d .
H14 H 0.2940 0.1154 0.1518 0.023 Uiso 1 1 calc R
C8 C 0.7976(3) 0.03272(7) 0.64550(16) 0.0247(3) Uani 1 1 d .
H8A H 0.7552 0.0295 0.5564 0.037 Uiso 1 1 calc R
H8B H 0.7697 -0.0063 0.6837 0.037 Uiso 1 1 calc R
H8C H 0.9466 0.0419 0.6656 0.037 Uiso 1 1 calc R
C16 C 0.7807(3) 0.03617(8) 0.04254(15) 0.0271(3) Uani 1 1 d .
H16A H 0.7459 0.0140 -0.0354 0.041 Uiso 1 1 calc R
H16B H 0.8297 0.0069 0.1086 0.041 Uiso 1 1 calc R
H16C H 0.8903 0.0663 0.0375 0.041 Uiso 1 1 calc R
C7 C 0.4346(2) 0.07223(7) 0.66683(15) 0.0206(3) Uani 1 1 d .
H7A H 0.3611 0.1048 0.7029 0.031 Uiso 1 1 calc R
H7B H 0.4067 0.0325 0.7022 0.031 Uiso 1 1 calc R
H7C H 0.3861 0.0712 0.5779 0.031 Uiso 1 1 calc R

loop_
_atom_site_aniso_label
_atom_site_aniso_U_11
_atom_site_aniso_U_22
_atom_site_aniso_U_33
_atom_site_aniso_U_23
_atom_site_aniso_U_13
_atom_site_aniso_U_12
O3 0.0146(5) 0.0244(6) 0.0170(5) 0.0044(4) 0.0014(4) 0.0029(4)
O1 0.0170(5) 0.0159(5) 0.0183(5) 0.0006(4) -0.0013(4) 0.0001(4)
O2 0.0241(6) 0.0251(6) 0.0224(5) 0.0093(4) 0.0087(4) 0.0063(4)
N1 0.0131(5) 0.0088(5) 0.0138(5) 0.0011(4) 0.0016(4) -0.0005(4)
C1 0.0112(6) 0.0103(6) 0.0143(6) 0.0008(5) 0.0013(5) -0.0003(4)
C10 0.0169(6) 0.0080(6) 0.0152(6) 0.0005(5) 0.0019(5) -0.0015(5)
O4 0.0336(6) 0.0234(6) 0.0155(5) -0.0053(4) 0.0019(4) -0.0009(5)
C2 0.0142(6) 0.0091(6) 0.0147(6) 0.0000(4) 0.0028(5) 0.0001(4)
C9 0.0155(6) 0.0090(6) 0.0172(6) -0.0005(5) 0.0025(5) -0.0002(5)
C5 0.0135(6) 0.0126(6) 0.0144(6) -0.0026(5) 0.0030(5) 0.0005(5)
C4 0.0139(6) 0.0136(6) 0.0193(7) -0.0011(5) 0.0006(5) -0.0025(5)
C11 0.0172(6) 0.0127(6) 0.0175(7) -0.0005(5) 0.0013(5) -0.0011(5)
C12 0.0219(7) 0.0133(6) 0.0197(7) -0.0007(5) 0.0058(5) 0.0004(5)
C3 0.0155(6) 0.0100(6) 0.0186(7) 0.0002(5) 0.0038(5) -0.0020(5)
C6 0.0191(7) 0.0094(6) 0.0185(7) 0.0030(5) 0.0014(5) -0.0018(5)
C15 0.0165(6) 0.0116(6) 0.0198(7) 0.0025(5) 0.0010(5) -0.0012(5)
C13 0.0289(8) 0.0100(6) 0.0154(7) 0.0007(5) 0.0039(6) -0.0033(5)
C14 0.0230(7) 0.0138(7) 0.0171(7) 0.0026(5) -0.0030(5) -0.0041(5)
C8 0.0272(8) 0.0108(6) 0.0362(9) 0.0028(6) 0.0063(6) 0.0022(6)
C16 0.0373(9) 0.0240(8) 0.0213(7) -0.0056(6) 0.0090(6) 0.0010(7)
C7 0.0208(7) 0.0138(7) 0.0270(8) 0.0036(5) 0.0041(6) -0.0045(5)

loop_
_atom_type_symbol
_atom_type_description
_atom_type_scat_dispersion_real
_atom_type_scat_dispersion_imag
_atom_type_scat_source
C C 0.0033 0.0016 'International Tables Vol C Tables 4.2.6.8 and 6.1.1.4'
H H 0.0000 0.0000 'International Tables Vol C Tables 4.2.6.8 and 6.1.1.4'
O O 0.0106 0.0060 'International Tables Vol C Tables 4.2.6.8 and 6.1.1.4'
N N 0.0061 0.0033 'International Tables Vol C Tables 4.2.6.8 and 6.1.1.4'

loop_
_geom_angle_atom_site_label_1
_geom_angle_atom_site_label_2
_geom_angle_atom_site_label_3
_geom_angle
C1 N1 C6 119.23(10)
C5 N1 C1 124.12(11)
C5 N1 C6 116.47(11)
N1 C1 C10 111.69(10)
N1 C1 C2 110.32(10)
C10 C1 C2 113.61(11)
C11 C10 C1 122.68(12)
C11 C10 C15 117.87(12)
C15 C10 C1 119.45(12)
C13 O4 C16 117.34(12)
C9 C2 C1 110.43(10)
C3 C2 C1 110.02(10)
C3 C2 C9 112.33(11)
O3 C9 C2 111.90(11)
O2 C9 O3 124.36(13)
O2 C9 C2 123.72(12)
O1 C5 N1 120.69(12)
O1 C5 C4 118.79(12)
N1 C5 C4 120.52(12)
C5 C4 C3 115.52(11)
C10 C11 C12 121.65(13)
C13 C12 C11 119.44(13)
C2 C3 C4 107.44(11)
N1 C6 C8 110.80(12)
N1 C6 C7 113.48(11)
C7 C6 C8 111.45(12)
C14 C15 C10 121.28(13)
O4 C13 C12 124.50(14)
O4 C13 C14 115.70(13)
C12 C13 C14 119.80(13)
C15 C14 C13 119.94(13)

loop_
_geom_bond_atom_site_label_1
_geom_bond_atom_site_label_2
_geom_bond_distance
O3 C9 1.3238(17)
O1 C5 1.2522(17)
O2 C9 1.2094(17)
N1 C1 1.4738(16)
N1 C5 1.3470(17)
N1 C6 1.4912(16)
C1 C10 1.5263(18)
C1 C2 1.5481(18)
C10 C11 1.3918(19)
C10 C15 1.4010(19)
O4 C13 1.3709(17)
O4 C16 1.434(2)
C2 C9 1.5232(18)
C2 C3 1.5205(18)
C5 C4 1.5146(19)
C4 C3 1.5219(19)
C11 C12 1.3989(19)
C12 C13 1.392(2)
C6 C8 1.528(2)
C6 C7 1.5246(19)
C15 C14 1.389(2)
C13 C14 1.396(2)
